data_4062839
_journal_name_full Organometallics
_journal_paper_doi 10.1021/om049705q
_journal_year 2004
_chemical_formula_sum 'C48 H70 Al2 Zr'
_chemical_formula_weight 792.22
_space_group_IT_number 2
_symmetry_cell_setting triclinic
_symmetry_space_group_name_Hall '-P 1'
_symmetry_space_group_name_H-M 'P -1'
_cell_angle_alpha 74.42(3)
_cell_angle_beta 79.57(3)
_cell_angle_gamma 69.31(3)
_cell_formula_units_Z 2
_cell_length_a 12.185(2)
_cell_length_b 12.395(2)
_cell_length_c 16.555(3)
_cell_measurement_temperature 200(2)
_cell_volume 2242.8(7)
_diffrn_ambient_temperature 200(2)
_exptl_crystal_density_diffrn 1.173
_refine_ls_R_factor_obs 0.0468
_refine_ls_wR_factor_obs 0.1089
_cod_database_code 4062839

loop_
_symmetry_equiv_pos_as_xyz
'x, y, z'
'-x, -y, -z'

loop_
_atom_site_aniso_label
_atom_site_aniso_U_11
_atom_site_aniso_U_22
_atom_site_aniso_U_33
_atom_site_aniso_U_23
_atom_site_aniso_U_13
_atom_site_aniso_U_12
C1 0.023(4) 0.025(3) 0.019(3) -0.003(2) -0.002(3) -0.008(3)
C2 0.019(4) 0.022(3) 0.022(3) -0.005(2) 0.000(2) -0.003(3)
C3 0.023(4) 0.025(3) 0.023(3) -0.009(3) 0.001(3) -0.011(3)
C4 0.019(4) 0.024(3) 0.026(3) -0.007(3) 0.002(3) -0.007(3)
C5 0.032(4) 0.020(3) 0.024(3) -0.004(3) -0.001(3) -0.001(3)
C6 0.027(4) 0.056(4) 0.032(4) -0.011(3) -0.001(3) 0.004(3)
C7 0.038(5) 0.089(6) 0.042(4) -0.019(4) -0.002(4) 0.016(4)
C8 0.060(6) 0.078(6) 0.054(5) -0.037(4) -0.006(5) 0.024(5)
C9 0.075(6) 0.056(5) 0.055(5) -0.035(4) -0.012(4) -0.002(5)
C10 0.046(5) 0.039(4) 0.045(4) -0.022(3) -0.003(3) -0.001(4)
C11 0.028(4) 0.030(3) 0.022(3) 0.002(3) 0.002(3) -0.005(3)
C12 0.026(4) 0.021(3) 0.042(4) 0.009(3) -0.006(3) -0.012(3)
C13 0.027(4) 0.017(3) 0.034(3) -0.002(3) 0.000(3) -0.001(3)
C14 0.026(4) 0.024(3) 0.035(3) 0.006(3) -0.005(3) -0.008(3)
C15 0.031(4) 0.023(3) 0.021(3) 0.004(3) -0.003(3) -0.008(3)
C16 0.060(5) 0.050(4) 0.023(3) 0.000(3) -0.006(3) -0.021(4)
C17 0.033(4) 0.027(3) 0.021(3) -0.007(3) 0.008(3) -0.007(3)
C18 0.027(4) 0.046(4) 0.020(3) -0.012(3) 0.001(3) -0.010(3)
C19 0.033(4) 0.034(4) 0.032(3) -0.014(3) 0.000(3) -0.008(3)
C20 0.025(4) 0.034(4) 0.027(3) -0.011(3) 0.009(3) -0.004(3)
C21 0.029(4) 0.040(4) 0.021(3) -0.010(3) 0.011(3) -0.019(3)
C22 0.045(4) 0.074(5) 0.038(4) -0.020(4) 0.017(3) -0.042(4)
C23 0.028(4) 0.033(3) 0.036(3) -0.009(3) -0.008(3) -0.003(3)
C24 0.043(5) 0.061(5) 0.035(4) -0.009(3) -0.011(3) -0.008(4)
C25 0.053(5) 0.080(6) 0.054(5) -0.002(4) -0.023(4) -0.025(5)
C26 0.032(4) 0.028(3) 0.044(4) -0.006(3) -0.004(3) -0.004(3)
C27 0.044(5) 0.043(4) 0.071(5) -0.014(4) -0.006(4) -0.015(4)
C28 0.061(6) 0.048(5) 0.119(7) -0.034(5) 0.008(5) -0.008(4)
C29 0.023(3) 0.030(3) 0.046(4) -0.015(3) 0.002(3) -0.012(3)
C30 0.025(4) 0.042(4) 0.047(4) -0.017(3) 0.001(3) -0.013(3)
C31 0.068(6) 0.070(5) 0.081(6) -0.030(4) -0.018(4) -0.033(5)
C32 0.022(4) 0.029(3) 0.022(3) -0.013(3) 0.005(3) -0.011(3)
C33 0.027(4) 0.025(3) 0.067(4) -0.016(3) -0.009(3) -0.005(3)
C34 0.045(5) 0.026(4) 0.113(6) -0.036(4) -0.002(4) -0.016(4)
C35 0.035(5) 0.041(4) 0.086(5) -0.039(4) -0.002(4) -0.015(4)
C36 0.028(4) 0.043(4) 0.060(4) -0.018(3) -0.010(3) -0.013(3)
C37 0.024(4) 0.023(3) 0.039(3) -0.009(3) -0.003(3) -0.007(3)
C38 0.035(4) 0.048(4) 0.041(4) 0.010(3) 0.004(3) -0.006(4)
C39 0.057(5) 0.035(4) 0.035(4) 0.000(3) 0.010(3) -0.008(4)
C40 0.051(5) 0.032(4) 0.063(5) -0.011(3) -0.002(4) -0.009(4)
C41 0.039(4) 0.035(4) 0.088(5) -0.009(4) -0.008(4) -0.021(4)
C42 0.044(5) 0.088(5) 0.028(4) -0.019(4) -0.002(3) -0.014(4)
C43 0.035(4) 0.060(5) 0.046(4) -0.012(4) 0.012(3) -0.001(4)
C44 0.080(6) 0.058(5) 0.043(4) -0.028(4) 0.003(4) -0.032(4)
C45 0.035(4) 0.033(4) 0.056(4) -0.003(3) -0.017(3) -0.006(3)
C46 0.058(5) 0.049(4) 0.101(6) -0.021(4) 0.012(4) -0.038(4)
C47 0.085(7) 0.173(10) 0.057(5) 0.025(6) -0.032(5) -0.081(8)
C48 0.077(6) 0.054(5) 0.108(7) -0.017(5) -0.009(5) -0.034(5)
Al1 0.0179(10) 0.0282(9) 0.0254(9) -0.0060(8) -0.0019(7) -0.0076(8)
Al2 0.0231(11) 0.0252(9) 0.0299(10) -0.0062(8) -0.0018(8) -0.0036(8)
Zr 0.0166(3) 0.0187(3) 0.0214(3) -0.0064(2) 0.0010(2) -0.0060(2)

loop_
_atom_site_label
_atom_site_type_symbol
_atom_site_fract_x
_atom_site_fract_y
_atom_site_fract_z
_atom_site_U_iso_or_equiv
_atom_site_thermal_displace_type
_atom_site_occupancy
_atom_site_calc_flag
_atom_site_refinement_flags
_atom_site_disorder_group
C1 C -0.2586(5) 0.3845(5) 0.2148(3) 0.0226(13) Uani 1 d . .
C2 C -0.1424(5) 0.3595(4) 0.2083(3) 0.0226(13) Uani 1 d . .
C3 C -0.0523(5) 0.2750(5) 0.1615(3) 0.0227(13) Uani 1 d . .
C4 C 0.0556(5) 0.2068(5) 0.1826(3) 0.0231(13) Uani 1 d . .
C5 C 0.1357(5) 0.1369(5) 0.1227(3) 0.0282(14) Uani 1 d . .
C6 C 0.2519(5) 0.1363(6) 0.1024(4) 0.043(2) Uani 1 d . .
H6 H 0.2802(5) 0.1801(6) 0.1280(4) 0.051 Uiso 1 calc R .
C7 C 0.3267(6) 0.0734(7) 0.0456(4) 0.066(2) Uani 1 d . .
H7 H 0.4047(6) 0.0767(7) 0.0311(4) 0.079 Uiso 1 calc R .
C8 C 0.2893(8) 0.0063(7) 0.0101(5) 0.072(2) Uani 1 d . .
H8 H 0.3415(8) -0.0381(7) -0.0282(5) 0.087 Uiso 1 calc R .
C9 C 0.1759(8) 0.0037(6) 0.0302(4) 0.062(2) Uani 1 d . .
H9 H 0.1498(8) -0.0434(6) 0.0060(4) 0.075 Uiso 1 calc R .
C10 C 0.0986(6) 0.0693(5) 0.0857(4) 0.044(2) Uani 1 d . .
H10 H 0.0198(6) 0.0678(5) 0.0983(4) 0.053 Uiso 1 calc R .
C11 C -0.2048(5) 0.6533(5) 0.1185(3) 0.0302(14) Uani 1 d . .
C12 C -0.2388(5) 0.7315(5) 0.1744(4) 0.0312(14) Uani 1 d . .
C13 C -0.3595(5) 0.7548(5) 0.1982(3) 0.0293(14) Uani 1 d . .
C14 C -0.4005(5) 0.6907(5) 0.1579(3) 0.0310(14) Uani 1 d . .
C15 C -0.3052(5) 0.6303(5) 0.1079(3) 0.0268(14) Uani 1 d . .
C16 C -0.3078(6) 0.5679(6) 0.0432(3) 0.045(2) Uani 1 d . .
H16A H -0.3865(6) 0.5614(6) 0.0468(3) 0.067 Uiso 1 calc R .
H16B H -0.2495(6) 0.4886(6) 0.0532(3) 0.067 Uiso 1 calc R .
H16C H -0.2891(6) 0.6126(6) -0.0130(3) 0.067 Uiso 1 calc R .
C17 C -0.2763(5) 0.3974(5) 0.4067(3) 0.0292(14) Uani 1 d . .
C18 C -0.2290(5) 0.4783(5) 0.4200(3) 0.0310(15) Uani 1 d . .
C19 C -0.3139(5) 0.5903(5) 0.4056(3) 0.0324(14) Uani 1 d . .
C20 C -0.4173(5) 0.5785(5) 0.3852(3) 0.0307(14) Uani 1 d . .
C21 C -0.3910(5) 0.4579(5) 0.3846(3) 0.0287(14) Uani 1 d . .
C22 C -0.4811(5) 0.4046(6) 0.3765(4) 0.048(2) Uani 1 d . .
H22A H -0.5541(5) 0.4679(6) 0.3602(4) 0.072 Uiso 1 calc R .
H22B H -0.4971(5) 0.3536(6) 0.4306(4) 0.072 Uiso 1 calc R .
H22C H -0.4507(5) 0.3577(6) 0.3334(4) 0.072 Uiso 1 calc R .
C23 C 0.2725(5) 0.1254(5) 0.3132(3) 0.0335(14) Uani 1 d . .
H23A H 0.3206(5) 0.0487(5) 0.2988(3) 0.040 Uiso 1 calc R .
H23B H 0.2964(5) 0.1877(5) 0.2700(3) 0.040 Uiso 1 calc R .
C24 C 0.3067(6) 0.1254(6) 0.3978(4) 0.048(2) Uani 1 d . .
H24 H 0.2554(6) 0.2013(6) 0.4135(4) 0.058 Uiso 1 calc R .
C25 C 0.4333(6) 0.1217(7) 0.3924(4) 0.061(2) Uani 1 d . .
H25A H 0.4467(6) 0.1863(7) 0.3469(4) 0.092 Uiso 1 calc R .
H25B H 0.4862(6) 0.0458(7) 0.3808(4) 0.092 Uiso 1 calc R .
H25C H 0.4488(6) 0.1305(7) 0.4459(4) 0.092 Uiso 1 calc R .
C26 C 0.0292(5) 0.0308(5) 0.3633(4) 0.0365(15) Uani 1 d . .
H26A H 0.0584(5) -0.0035(5) 0.4198(4) 0.044 Uiso 1 calc R .
H26B H -0.0566(5) 0.0717(5) 0.3716(4) 0.044 Uiso 1 calc R .
C27 C 0.0486(6) -0.0696(6) 0.3206(5) 0.052(2) Uani 1 d . .
H27 H 0.0174(6) -0.0326(6) 0.2643(5) 0.062 Uiso 1 calc R .
C28 C 0.1738(7) -0.1381(6) 0.3049(5) 0.078(3) Uani 1 d . .
H28A H 0.1800(7) -0.2010(6) 0.2772(5) 0.117 Uiso 1 calc R .
H28B H 0.2090(7) -0.1732(6) 0.3585(5) 0.117 Uiso 1 calc R .
H28C H 0.2157(7) -0.0856(6) 0.2684(5) 0.117 Uiso 1 calc R .
C29 C 0.1297(5) 0.4411(5) 0.1867(4) 0.0314(14) Uani 1 d . .
H29A H 0.2004(5) 0.3703(5) 0.1972(4) 0.038 Uiso 1 calc R .
H29B H 0.1226(5) 0.4636(5) 0.1253(4) 0.038 Uiso 1 calc R .
C30 C 0.1497(5) 0.5421(5) 0.2122(4) 0.037(2) Uani 1 d . .
H30 H 0.0708(5) 0.6023(5) 0.2203(4) 0.044 Uiso 1 calc R .
C31 C 0.2020(7) 0.4971(7) 0.2962(5) 0.066(2) Uani 1 d . .
H31A H 0.2145(7) 0.5623(7) 0.3121(5) 0.099 Uiso 1 calc R .
H31B H 0.2776(7) 0.4343(7) 0.2914(5) 0.099 Uiso 1 calc R .
H31C H 0.1478(7) 0.4657(7) 0.3394(5) 0.099 Uiso 1 calc R .
C32 C -0.3238(5) 0.3184(5) 0.1942(3) 0.0229(13) Uani 1 d . .
C33 C -0.2744(5) 0.1961(5) 0.2002(4) 0.039(2) Uani 1 d . .
H33 H -0.1974(5) 0.1557(5) 0.2174(4) 0.046 Uiso 1 calc R .
C34 C -0.3372(6) 0.1339(6) 0.1811(5) 0.057(2) Uani 1 d . .
H34 H -0.3025(6) 0.0510(6) 0.1856(5) 0.068 Uiso 1 calc R .
C35 C -0.4475(6) 0.1892(6) 0.1561(4) 0.049(2) Uani 1 d . .
H35 H -0.4892(6) 0.1455(6) 0.1425(4) 0.058 Uiso 1 calc R .
C36 C -0.4980(5) 0.3081(5) 0.1507(4) 0.042(2) Uani 1 d . .
H36 H -0.5753(5) 0.3472(5) 0.1336(4) 0.050 Uiso 1 calc R .
C37 C -0.4371(5) 0.3712(5) 0.1699(3) 0.0281(14) Uani 1 d . .
H37 H -0.4740(5) 0.4536(5) 0.1664(3) 0.034 Uiso 1 calc R .
C38 C -0.0893(5) 0.6203(6) 0.0665(4) 0.049(2) Uani 1 d . .
H38A H -0.0328(5) 0.6456(6) 0.0859(4) 0.073 Uiso 1 calc R .
H38B H -0.1000(5) 0.6595(6) 0.0073(4) 0.073 Uiso 1 calc R .
H38C H -0.0593(5) 0.5344(6) 0.0723(4) 0.073 Uiso 1 calc R .
C39 C -0.2203(6) 0.2651(5) 0.4229(4) 0.048(2) Uani 1 d . .
H39A H -0.1396(6) 0.2436(5) 0.4372(4) 0.071 Uiso 1 calc R .
H39B H -0.2188(6) 0.2378(5) 0.3722(4) 0.071 Uiso 1 calc R .
H39C H -0.2661(6) 0.2278(5) 0.4698(4) 0.071 Uiso 1 calc R .
C40 C -0.4376(6) 0.8566(5) 0.2370(4) 0.050(2) Uani 1 d . .
H40A H -0.5185(6) 0.8537(5) 0.2480(4) 0.075 Uiso 1 calc R .
H40B H -0.4365(6) 0.9315(5) 0.1981(4) 0.075 Uiso 1 calc R .
H40C H -0.4088(6) 0.8508(5) 0.2900(4) 0.075 Uiso 1 calc R .
C41 C -0.1617(5) 0.7909(5) 0.1952(4) 0.052(2) Uani 1 d . .
H41A H -0.0807(5) 0.7584(5) 0.1711(4) 0.078 Uiso 1 calc R .
H41B H -0.1632(5) 0.7765(5) 0.2565(4) 0.078 Uiso 1 calc R .
H41C H -0.1913(5) 0.8762(5) 0.1716(4) 0.078 Uiso 1 calc R .
C42 C -0.1158(6) 0.4519(7) 0.4574(4) 0.054(2) Uani 1 d . .
H42A H -0.0697(6) 0.3681(7) 0.4618(4) 0.081 Uiso 1 calc R .
H42B H -0.1340(6) 0.4694(7) 0.5136(4) 0.081 Uiso 1 calc R .
H42C H -0.0703(6) 0.5009(7) 0.4211(4) 0.081 Uiso 1 calc R .
C43 C -0.5395(5) 0.6634(6) 0.3866(4) 0.053(2) Uani 1 d . .
H43A H -0.5373(5) 0.7416(6) 0.3868(4) 0.080 Uiso 1 calc R .
H43B H -0.5865(5) 0.6359(6) 0.4374(4) 0.080 Uiso 1 calc R .
H43C H -0.5751(5) 0.6685(6) 0.3366(4) 0.080 Uiso 1 calc R .
C44 C -0.3025(6) 0.6977(6) 0.4259(4) 0.056(2) Uani 1 d . .
H44A H -0.3723(6) 0.7661(6) 0.4105(4) 0.083 Uiso 1 calc R .
H44B H -0.2320(6) 0.7141(6) 0.3940(4) 0.083 Uiso 1 calc R .
H44C H -0.2959(6) 0.6824(6) 0.4864(4) 0.083 Uiso 1 calc R .
C45 C -0.5282(5) 0.7038(5) 0.1552(4) 0.042(2) Uani 1 d . .
H45A H -0.5779(5) 0.7496(5) 0.1960(4) 0.063 Uiso 1 calc R .
H45B H -0.5376(5) 0.6253(5) 0.1693(4) 0.063 Uiso 1 calc R .
H45C H -0.5519(5) 0.7450(5) 0.0985(4) 0.063 Uiso 1 calc R .
C46 C 0.2254(6) 0.6041(6) 0.1451(5) 0.066(2) Uani 1 d . .
H46A H 0.1897(6) 0.6322(6) 0.0916(5) 0.098 Uiso 1 calc R .
H46B H 0.3048(6) 0.5483(6) 0.1377(5) 0.098 Uiso 1 calc R .
H46C H 0.2299(6) 0.6715(6) 0.1630(5) 0.098 Uiso 1 calc R .
C47 C 0.2869(8) 0.0273(9) 0.4671(5) 0.101(3) Uani 1 d . .
H47A H 0.2050(8) 0.0294(9) 0.4710(5) 0.151 Uiso 1 calc R .
H47B H 0.3027(8) 0.0364(9) 0.5205(5) 0.151 Uiso 1 calc R .
H47C H 0.3400(8) -0.0486(9) 0.4556(5) 0.151 Uiso 1 calc R .
C48 C -0.0218(7) -0.1515(7) 0.3685(5) 0.076(2) Uani 1 d . .
H48A H -0.1046(7) -0.1046(7) 0.3783(5) 0.114 Uiso 1 calc R .
H48B H 0.0100(7) -0.1943(7) 0.4227(5) 0.114 Uiso 1 calc R .
H48C H -0.0158(7) -0.2083(7) 0.3353(5) 0.114 Uiso 1 calc R .
Al1 Al -0.00879(14) 0.39754(14) 0.24430(10) 0.0238(4) Uani 1 d . .
Al2 Al 0.10661(15) 0.14948(14) 0.30159(10) 0.0273(4) Uani 1 d . .
Zr Zr -0.25907(5) 0.53557(5) 0.26270(3) 0.0188(2) Uani 1 d . .
H1 H -0.0998(39) 0.5129(38) 0.2668(26) 0.021(12) Uiso 1 d . .
H2 H 0.0285(42) 0.2859(41) 0.3395(29) 0.033(14) Uiso 1 d . .
H3 H -0.0811(43) 0.2800(42) 0.1036(32) 0.028(14) Uiso 1 d . .

loop_
_geom_bond_atom_site_label_1
_geom_bond_atom_site_label_2
_geom_bond_distance
_geom_bond_site_symmetry_2
_geom_bond_publ_flag
C1 C2 1.329(7) . ?
C1 C32 1.459(7) . ?
C1 Zr 2.219(5) . ?
C2 C3 1.489(7) . ?
C2 Al1 2.067(5) . ?
C2 Zr 2.448(5) . ?
C3 C4 1.338(7) . ?
C4 C5 1.484(7) . ?
C4 Al2 2.037(6) . ?
C5 C10 1.387(7) . ?
C5 C6 1.393(8) . ?
C6 C7 1.379(8) . ?
C7 C8 1.369(10) . ?
C8 C9 1.372(10) . ?
C9 C10 1.393(8) . ?
C11 C15 1.400(8) . ?
C11 C12 1.423(7) . ?
C11 C38 1.494(8) . ?
C11 Zr 2.551(5) . ?
C12 C13 1.397(7) . ?
C12 C41 1.512(7) . ?
C12 Zr 2.546(5) . ?
C13 C14 1.420(7) . ?
C13 C40 1.508(8) . ?
C13 Zr 2.567(5) . ?
C14 C15 1.402(8) . ?
C14 C45 1.514(8) . ?
C14 Zr 2.575(6) . ?
C15 C16 1.491(7) . ?
C15 Zr 2.589(5) . ?
C17 C21 1.395(8) . ?
C17 C18 1.400(7) . ?
C17 C39 1.505(8) . ?
C17 Zr 2.557(5) . ?
C18 C19 1.396(8) . ?
C18 C42 1.508(8) . ?
C18 Zr 2.567(5) . ?
C19 C20 1.426(8) . ?
C19 C44 1.515(7) . ?
C19 Zr 2.543(5) . ?
C20 C21 1.416(7) . ?
C20 C43 1.489(8) . ?
C20 Zr 2.560(5) . ?
C21 C22 1.507(7) . ?
C21 Zr 2.542(5) . ?
C23 C24 1.532(8) . ?
C23 Al2 1.973(6) . ?
C24 C47 1.487(9) . ?
C24 C25 1.513(8) . ?
C26 C27 1.520(8) . ?
C26 Al2 1.981(5) . ?
C27 C28 1.475(9) . ?
C27 C48 1.527(9) . ?
C29 C30 1.531(7) . ?
C29 Al1 1.957(5) . ?
C30 C31 1.518(9) . ?
C30 C46 1.532(8) . ?
C32 C37 1.385(7) . ?
C32 C33 1.402(7) . ?
C33 C34 1.384(8) . ?
C34 C35 1.359(9) . ?
C35 C36 1.366(8) . ?
C36 C37 1.375(7) . ?
Al1 Al2 2.862(3) . ?
Al1 Zr 2.929(2) . ?
